data_2241003
loop_
_publ_author_name
'Khongsichan, Ladawan'
'Nimthong-Rold\'an, Arunpatcha'
'Pakawatchai, Chaveng'
'Wongnawa, Sumpun'

_publ_section_title
;
 Crystal structure of
 bis[\m-1,2-bis(diphenylphosphanyl)ethane-\k^2^<i>P</i>:<i>P</i>']bis[(<i>N</i>,<i>N</i>'-diethylthiourea-\k<i>S</i>)iodidocopper(I)]
;
_journal_coeditor_code TK5371
_journal_issue 9
_journal_name_full 'Acta Crystallographica Section E'
_journal_page_first m154
_journal_page_last m155
_journal_paper_doi 10.1107/S2056989015014176
_journal_volume 71
_journal_year 2015
_chemical_formula_iupac '[Cu2 I2 (C26 H24 P2)2 (C5 H12 N2 S)2]'
_chemical_formula_moiety 'C62 H72 Cu2 I2 N4 P4 S2'
_chemical_formula_sum 'C62 H72 Cu2 I2 N4 P4 S2'
_chemical_formula_weight 1442.11
_chemical_name_systematic
Bis[\m-1,2-bis(diphenylphosphanyl)ethane-\k^2^<i>P</i>:<i>P</i>']bis[(<i>N</i>,<i>N</i>'-diethylthiourea-\k<i>S</i>)iodidocopper(I)]
_space_group_crystal_system monoclinic
_space_group_IT_number 14
_space_group_name_Hall '-P 2yn'
_space_group_name_H-M_alt 'P 1 21/n 1'
_symmetry_space_group_name_Hall '-P 2yn'
_symmetry_space_group_name_H-M 'P 1 21/n 1'
_atom_sites_solution_hydrogens geom
_atom_sites_solution_primary direct
_atom_sites_solution_secondary difmap
_audit_creation_method SHELXL-2014/7
_cell_angle_alpha 90
_cell_angle_beta 96.414(2)
_cell_angle_gamma 90
_cell_formula_units_Z 2
_cell_length_a 12.2150(8)
_cell_length_b 15.1836(9)
_cell_length_c 17.1801(10)
_cell_measurement_reflns_used 9846
_cell_measurement_temperature 100(2)
_cell_measurement_theta_max 66.6520
_cell_measurement_theta_min 3.8961
_cell_volume 3166.4(3)
_computing_cell_refinement
;
SAINT (Bruker, 2013)
;
_computing_data_collection
;
APEX2 (Bruker, 2013)
;
_computing_data_reduction
;
SAINT (Bruker, 2013)
;
_computing_molecular_graphics
;
Mercury (Macrae <i>et al.</i>,  2008)
;
_computing_publication_material
;
publCIF (Westrip, 2010)
;
_computing_structure_refinement
;
SHELXL2015 (Sheldrick, 2015) and
<i>SHELXLE</i> (H\"ubschle <i>et al.</i>,  2011)
;
_computing_structure_solution
;
SHELXS97 (Sheldrick, 2008)
;
_diffrn_ambient_temperature 100(2)
_diffrn_measured_fraction_theta_full 0.984
_diffrn_measured_fraction_theta_max 0.984
_diffrn_measurement_device_type 'Bruker Prospector CCD'
_diffrn_measurement_method 'omega and phi scans'
_diffrn_radiation_monochromator 'laterally graded multilayer (Goebel) mirror'
_diffrn_radiation_type CuK\a
_diffrn_radiation_wavelength 1.54178
_diffrn_reflns_av_R_equivalents 0.0275
_diffrn_reflns_limit_h_max 12
_diffrn_reflns_limit_h_min -14
_diffrn_reflns_limit_k_max 17
_diffrn_reflns_limit_k_min -18
_diffrn_reflns_limit_l_max 20
_diffrn_reflns_limit_l_min -20
_diffrn_reflns_number 23236
_diffrn_reflns_theta_full 67.006
_diffrn_reflns_theta_max 67.006
_diffrn_reflns_theta_min 3.896
_exptl_absorpt_coefficient_mu 10.366
_exptl_absorpt_correction_T_max 0.7529
_exptl_absorpt_correction_T_min 0.4327
_exptl_absorpt_correction_type multi-scan
_exptl_absorpt_process_details
;
(SADABS; Bruker, 2013)
;
_exptl_crystal_colour colourless
_exptl_crystal_density_diffrn 1.513
_exptl_crystal_description block
_exptl_crystal_F_000 1456
_exptl_crystal_size_max 0.160
_exptl_crystal_size_mid 0.150
_exptl_crystal_size_min 0.080
_refine_diff_density_max 0.975
_refine_diff_density_min -0.924
_refine_ls_extinction_method none
_refine_ls_goodness_of_fit_ref 1.126
_refine_ls_hydrogen_treatment constr
_refine_ls_matrix_type full
_refine_ls_number_parameters 345
_refine_ls_number_reflns 5564
_refine_ls_number_restraints 0
_refine_ls_restrained_S_all 1.126
_refine_ls_R_factor_all 0.0248
_refine_ls_R_factor_gt 0.0247
_refine_ls_shift/su_max 0.003
_refine_ls_shift/su_mean 0.000
_refine_ls_structure_factor_coef Fsqd
_refine_ls_weighting_details 'w=1/[\s^2^(Fo^2^)+(0.0315P)^2^+3.4263P] where P=(Fo^2^+2Fc^2^)/3'
_refine_ls_weighting_scheme calc
_refine_ls_wR_factor_gt 0.0629
_refine_ls_wR_factor_ref 0.0630
_reflns_number_gt 5556
_reflns_number_total 5564
_reflns_threshold_expression 'I > 2\s(I)'
_cod_data_source_file tk5371sup1.cf
_cod_data_source_block I
_cod_database_code 2241003
_shelx_space_group_comment
;
The symmetry employed for this shelxl refinement is uniquely defined
by the following loop, which should always be used as a source of
symmetry information in preference to the above space-group names.
They are only intended as comments.
;
_shelx_estimated_absorpt_t_min 0.288
_shelx_estimated_absorpt_t_max 0.491

loop_
_space_group_symop_operation_xyz
'x, y, z'
'-x+1/2, y+1/2, -z+1/2'
'-x, -y, -z'
'x-1/2, -y-1/2, z-1/2'

loop_
_atom_site_type_symbol
_atom_site_label
_atom_site_fract_x
_atom_site_fract_y
_atom_site_fract_z
_atom_site_U_iso_or_equiv
_atom_site_adp_type
_atom_site_calc_flag
_atom_site_occupancy
I I1 0.71658(2) 0.56133(2) 0.16309(2) 0.01039(6) Uani d 1
Cu Cu1 0.51704(2) 0.64264(2) 0.12681(2) 0.00798(8) Uani d 1
S S1 0.48147(4) 0.74104(3) 0.22620(3) 0.01238(12) Uani d 1
P P1 0.39142(4) 0.53264(3) 0.12684(3) 0.00711(11) Uani d 1
P P2 0.52134(4) 0.70642(3) 0.00696(3) 0.00768(11) Uani d 1
N N1 0.58767(16) 0.88958(13) 0.27366(12) 0.0163(4) Uani d 1
H H1 0.6493 0.9171 0.2902 0.020 Uiso calc 1
N N2 0.69626(15) 0.77334(13) 0.24764(11) 0.0122(4) Uani d 1
H H2 0.7019 0.7167 0.2380 0.015 Uiso calc 1
C C1 0.59546(18) 0.80593(15) 0.25058(12) 0.0109(4) Uani d 1
C C2 0.4851(2) 0.93892(15) 0.27369(17) 0.0198(5) Uani d 1
H H2A 0.4929 0.9817 0.3174 0.024 Uiso calc 1
H H2B 0.4250 0.8977 0.2827 0.024 Uiso calc 1
C C3 0.4547(3) 0.9875(2) 0.19789(19) 0.0348(7) Uani d 1
H H3A 0.5135 1.0289 0.1891 0.052 Uiso calc 1
H H3B 0.3859 1.0199 0.2007 0.052 Uiso calc 1
H H3C 0.4448 0.9452 0.1546 0.052 Uiso calc 1
C C4 0.79787(18) 0.82441(16) 0.25912(14) 0.0149(5) Uani d 1
H H4A 0.8076 0.8487 0.3129 0.018 Uiso calc 1
H H4B 0.7936 0.8743 0.2218 0.018 Uiso calc 1
C C5 0.89514(18) 0.76646(16) 0.24646(14) 0.0162(5) Uani d 1
H H5A 0.8813 0.7370 0.1956 0.024 Uiso calc 1
H H5B 0.9055 0.7222 0.2881 0.024 Uiso calc 1
H H5C 0.9617 0.8027 0.2475 0.024 Uiso calc 1
C C11 0.38548(18) 0.47611(14) 0.22045(13) 0.0103(4) Uani d 1
C C12 0.45710(18) 0.50116(14) 0.28549(13) 0.0124(4) Uani d 1
H H12 0.5106 0.5456 0.2807 0.015 Uiso calc 1
C C13 0.4500(2) 0.46061(16) 0.35789(13) 0.0161(5) Uani d 1
H H13 0.4989 0.4777 0.4022 0.019 Uiso calc 1
C C14 0.3723(2) 0.39590(16) 0.36541(14) 0.0196(5) Uani d 1
H H14 0.3673 0.3692 0.4149 0.024 Uiso calc 1
C C15 0.3015(2) 0.36998(17) 0.30053(15) 0.0201(5) Uani d 1
H H15 0.2486 0.3250 0.3055 0.024 Uiso calc 1
C C16 0.30793(19) 0.40978(16) 0.22830(14) 0.0149(5) Uani d 1
H H16 0.2594 0.3918 0.1840 0.018 Uiso calc 1
C C21 0.24971(18) 0.57205(14) 0.10553(14) 0.0109(4) Uani d 1
C C22 0.1845(2) 0.55542(16) 0.03495(15) 0.0188(5) Uani d 1
H H22 0.2117 0.5190 -0.0035 0.023 Uiso calc 1
C C23 0.0792(2) 0.59235(18) 0.02086(16) 0.0240(5) Uani d 1
H H23 0.0359 0.5819 -0.0277 0.029 Uiso calc 1
C C24 0.0375(2) 0.64380(17) 0.07685(17) 0.0246(6) Uani d 1
H H24 -0.0346 0.6678 0.0674 0.029 Uiso calc 1
C C25 0.1021(2) 0.66008(18) 0.14715(17) 0.0245(6) Uani d 1
H H25 0.0739 0.6953 0.1860 0.029 Uiso calc 1
C C26 0.2072(2) 0.62539(17) 0.16094(14) 0.0177(5) Uani d 1
H H26 0.2510 0.6381 0.2088 0.021 Uiso calc 1
C C27 0.39162(19) 0.44094(13) 0.05650(13) 0.0098(4) Uani d 1
H H27A 0.3228 0.4068 0.0578 0.012 Uiso calc 1
H H27B 0.3910 0.4658 0.0032 0.012 Uiso calc 1
C C28 0.51050(17) 0.62207(14) -0.07137(12) 0.0090(4) Uani d 1
H H28A 0.4406 0.5891 -0.0713 0.011 Uiso calc 1
H H28B 0.5110 0.6507 -0.1231 0.011 Uiso calc 1
C C31 0.40910(19) 0.78228(15) -0.02656(12) 0.0126(4) Uani d 1
C C32 0.4258(2) 0.87216(18) -0.03567(19) 0.0302(6) Uani d 1
H H32 0.4977 0.8963 -0.0252 0.036 Uiso calc 1
C C33 0.3369(3) 0.9266(2) -0.0601(2) 0.0432(8) Uani d 1
H H33 0.3488 0.9880 -0.0658 0.052 Uiso calc 1
C C34 0.2325(3) 0.8932(2) -0.07599(18) 0.0343(7) Uani d 1
H H34 0.1728 0.9310 -0.0933 0.041 Uiso calc 1
C C35 0.2148(2) 0.8042(2) -0.06672(16) 0.0279(6) Uani d 1
H H35 0.1427 0.7805 -0.0779 0.033 Uiso calc 1
C C36 0.3023(2) 0.74917(18) -0.04106(15) 0.0205(5) Uani d 1
H H36 0.2893 0.6883 -0.0333 0.025 Uiso calc 1
C C41 0.64463(18) 0.76671(14) -0.01297(13) 0.0114(4) Uani d 1
C C42 0.7191(2) 0.79247(18) 0.04993(15) 0.0239(6) Uani d 1
H H42 0.7029 0.7809 0.1018 0.029 Uiso calc 1
C C43 0.8164(3) 0.8347(2) 0.03845(17) 0.0333(7) Uani d 1
H H43 0.8658 0.8524 0.0823 0.040 Uiso calc 1
C C44 0.8419(2) 0.8513(2) -0.03605(18) 0.0315(7) Uani d 1
H H44 0.9092 0.8794 -0.0440 0.038 Uiso calc 1
C C45 0.7686(3) 0.8267(3) -0.09912(18) 0.0423(9) Uani d 1
H H45 0.7856 0.8383 -0.1508 0.051 Uiso calc 1
C C46 0.6708(3) 0.7853(2) -0.08813(15) 0.0316(7) Uani d 1
H H46 0.6209 0.7694 -0.1323 0.038 Uiso calc 1

loop_
_atom_site_aniso_label
_atom_site_aniso_U_11
_atom_site_aniso_U_22
_atom_site_aniso_U_33
_atom_site_aniso_U_12
_atom_site_aniso_U_13
_atom_site_aniso_U_23
I1 0.01029(9) 0.00674(9) 0.01363(9) 0.00312(4) -0.00089(6) -0.00191(4)
Cu1 0.00902(16) 0.00693(16) 0.00820(15) -0.00076(11) 0.00197(12) -0.00022(11)
S1 0.0096(2) 0.0109(3) 0.0175(3) -0.00149(19) 0.0049(2) -0.0069(2)
P1 0.0074(2) 0.0068(3) 0.0076(2) -0.00001(19) 0.00262(19) -0.00070(19)
P2 0.0097(3) 0.0057(2) 0.0078(2) 0.00084(19) 0.00168(19) 0.00046(19)
N1 0.0105(9) 0.0122(10) 0.0262(11) -0.0006(8) 0.0025(8) -0.0094(8)
N2 0.0100(9) 0.0092(9) 0.0174(9) 0.0010(7) 0.0012(7) -0.0073(7)
C1 0.0121(10) 0.0117(11) 0.0096(10) 0.0003(8) 0.0036(8) -0.0022(8)
C2 0.0172(12) 0.0122(12) 0.0315(14) 0.0030(9) 0.0091(11) -0.0075(9)
C3 0.0314(15) 0.0299(16) 0.0441(17) 0.0096(13) 0.0083(13) 0.0068(13)
C4 0.0112(11) 0.0149(11) 0.0185(11) -0.0007(9) 0.0012(9) -0.0063(9)
C5 0.0105(10) 0.0172(12) 0.0208(12) -0.0002(9) 0.0011(9) -0.0089(9)
C11 0.0117(10) 0.0088(10) 0.0112(10) 0.0041(8) 0.0052(8) 0.0014(8)
C12 0.0144(10) 0.0090(10) 0.0146(11) 0.0020(8) 0.0051(9) -0.0004(8)
C13 0.0214(12) 0.0149(11) 0.0124(11) 0.0049(10) 0.0030(9) -0.0003(9)
C14 0.0248(12) 0.0197(13) 0.0164(11) 0.0054(10) 0.0115(10) 0.0085(9)
C15 0.0170(11) 0.0186(12) 0.0260(13) -0.0024(10) 0.0088(10) 0.0076(10)
C16 0.0106(10) 0.0166(12) 0.0181(11) -0.0015(9) 0.0036(9) 0.0029(9)
C21 0.0088(10) 0.0093(10) 0.0151(11) -0.0017(8) 0.0033(9) 0.0016(8)
C22 0.0156(12) 0.0219(13) 0.0185(12) 0.0035(9) 0.0002(10) -0.0044(9)
C23 0.0166(12) 0.0239(14) 0.0297(14) 0.0046(11) -0.0059(10) 0.0002(11)
C24 0.0120(11) 0.0191(13) 0.0425(16) 0.0048(10) 0.0023(11) 0.0007(11)
C25 0.0191(12) 0.0202(13) 0.0358(15) 0.0057(10) 0.0105(11) -0.0064(11)
C26 0.0175(12) 0.0161(12) 0.0200(12) 0.0017(9) 0.0042(10) -0.0048(9)
C27 0.0112(11) 0.0082(11) 0.0101(10) 0.0002(8) 0.0017(8) -0.0020(7)
C28 0.0111(10) 0.0075(10) 0.0085(10) 0.0002(8) 0.0016(8) -0.0017(8)
C31 0.0175(11) 0.0123(11) 0.0088(10) 0.0062(9) 0.0039(8) 0.0011(8)
C32 0.0274(14) 0.0171(13) 0.0456(17) 0.0059(11) 0.0025(12) 0.0054(12)
C33 0.045(2) 0.0210(15) 0.064(2) 0.0149(14) 0.0092(17) 0.0142(15)
C34 0.0319(15) 0.0399(18) 0.0315(15) 0.0273(14) 0.0049(12) 0.0107(13)
C35 0.0188(13) 0.0409(17) 0.0238(13) 0.0122(12) 0.0018(10) -0.0045(12)
C36 0.0179(12) 0.0221(13) 0.0218(12) 0.0057(10) 0.0042(10) -0.0024(10)
C41 0.0149(11) 0.0054(10) 0.0140(11) -0.0001(8) 0.0027(9) 0.0020(8)
C42 0.0278(14) 0.0278(14) 0.0154(12) -0.0125(11) 0.0003(10) 0.0057(10)
C43 0.0305(15) 0.0388(17) 0.0285(15) -0.0211(13) -0.0067(12) 0.0108(13)
C44 0.0245(14) 0.0330(16) 0.0371(16) -0.0154(12) 0.0042(12) 0.0131(13)
C45 0.0434(18) 0.063(2) 0.0220(14) -0.0303(17) 0.0116(13) 0.0075(14)
C46 0.0358(16) 0.0455(18) 0.0128(12) -0.0229(14) 0.0002(11) 0.0039(12)

loop_
_atom_type_symbol
_atom_type_description
_atom_type_scat_dispersion_real
_atom_type_scat_dispersion_imag
_atom_type_scat_source
C C 0.0181 0.0091 'International Tables Vol C Tables 4.2.6.8 and 6.1.1.4'
H H 0.0000 0.0000 'International Tables Vol C Tables 4.2.6.8 and 6.1.1.4'
N N 0.0311 0.0180 'International Tables Vol C Tables 4.2.6.8 and 6.1.1.4'
P P 0.2955 0.4335 'International Tables Vol C Tables 4.2.6.8 and 6.1.1.4'
S S 0.3331 0.5567 'International Tables Vol C Tables 4.2.6.8 and 6.1.1.4'
Cu Cu -1.9646 0.5888 'International Tables Vol C Tables 4.2.6.8 and 6.1.1.4'
I I -0.3257 6.8362 'International Tables Vol C Tables 4.2.6.8 and 6.1.1.4'

loop_
_geom_angle_atom_site_label_1
_geom_angle_atom_site_label_2
_geom_angle_atom_site_label_3
_geom_angle_site_symmetry_1
_geom_angle
P1 Cu1 P2 . 113.37(2)
P1 Cu1 S1 . 106.77(2)
P2 Cu1 S1 . 114.30(2)
P1 Cu1 I1 . 104.637(18)
P2 Cu1 I1 . 106.669(17)
S1 Cu1 I1 . 110.709(17)
C1 S1 Cu1 . 109.37(7)
C21 P1 C11 . 101.52(10)
C21 P1 C27 . 100.74(10)
C11 P1 C27 . 102.98(10)
C21 P1 Cu1 . 112.59(7)
C11 P1 Cu1 . 116.01(8)
C27 P1 Cu1 . 120.36(7)
C41 P2 C31 . 103.26(10)
C41 P2 C28 . 101.76(10)
C31 P2 C28 . 102.47(10)
C41 P2 Cu1 . 118.97(7)
C31 P2 Cu1 . 117.28(7)
C28 P2 Cu1 . 110.82(7)
C1 N1 C2 . 125.3(2)
C1 N1 H1 . 117.4
C2 N1 H1 . 117.4
C1 N2 C4 . 124.98(19)
C1 N2 H2 . 117.5
C4 N2 H2 . 117.5
N2 C1 N1 . 117.4(2)
N2 C1 S1 . 120.29(17)
N1 C1 S1 . 122.29(17)
N1 C2 C3 . 112.4(2)
N1 C2 H2A . 109.1
C3 C2 H2A . 109.1
N1 C2 H2B . 109.1
C3 C2 H2B . 109.1
H2A C2 H2B . 107.9
C2 C3 H3A . 109.5
C2 C3 H3B . 109.5
H3A C3 H3B . 109.5
C2 C3 H3C . 109.5
H3A C3 H3C . 109.5
H3B C3 H3C . 109.5
N2 C4 C5 . 109.97(19)
N2 C4 H4A . 109.7
C5 C4 H4A . 109.7
N2 C4 H4B . 109.7
C5 C4 H4B . 109.7
H4A C4 H4B . 108.2
C4 C5 H5A . 109.5
C4 C5 H5B . 109.5
H5A C5 H5B . 109.5
C4 C5 H5C . 109.5
H5A C5 H5C . 109.5
H5B C5 H5C . 109.5
C12 C11 C16 . 119.4(2)
C12 C11 P1 . 119.57(17)
C16 C11 P1 . 121.03(17)
C11 C12 C13 . 119.8(2)
C11 C12 H12 . 120.1
C13 C12 H12 . 120.1
C14 C13 C12 . 120.5(2)
C14 C13 H13 . 119.7
C12 C13 H13 . 119.7
C13 C14 C15 . 119.9(2)
C13 C14 H14 . 120.0
C15 C14 H14 . 120.0
C14 C15 C16 . 120.0(2)
C14 C15 H15 . 120.0
C16 C15 H15 . 120.0
C15 C16 C11 . 120.3(2)
C15 C16 H16 . 119.8
C11 C16 H16 . 119.8
C26 C21 C22 . 118.6(2)
C26 C21 P1 . 118.01(18)
C22 C21 P1 . 123.33(18)
C21 C22 C23 . 120.1(2)
C21 C22 H22 . 119.9
C23 C22 H22 . 119.9
C24 C23 C22 . 120.6(2)
C24 C23 H23 . 119.7
C22 C23 H23 . 119.7
C23 C24 C25 . 119.3(2)
C23 C24 H24 . 120.4
C25 C24 H24 . 120.4
C26 C25 C24 . 120.5(2)
C26 C25 H25 . 119.8
C24 C25 H25 . 119.8
C25 C26 C21 . 120.9(2)
C25 C26 H26 . 119.5
C21 C26 H26 . 119.5
C28 C27 P1 3_665 114.89(15)
C28 C27 H27A 3_665 108.5
P1 C27 H27A . 108.5
C28 C27 H27B 3_665 108.5
P1 C27 H27B . 108.5
H27A C27 H27B . 107.5
C27 C28 P2 3_665 108.66(14)
C27 C28 H28A 3_665 110.0
P2 C28 H28A . 110.0
C27 C28 H28B 3_665 110.0
P2 C28 H28B . 110.0
H28A C28 H28B . 108.3
C32 C31 C36 . 118.7(2)
C32 C31 P2 . 122.5(2)
C36 C31 P2 . 118.77(18)
C33 C32 C31 . 119.8(3)
C33 C32 H32 . 120.1
C31 C32 H32 . 120.1
C34 C33 C32 . 121.2(3)
C34 C33 H33 . 119.4
C32 C33 H33 . 119.4
C33 C34 C35 . 119.6(3)
C33 C34 H34 . 120.2
C35 C34 H34 . 120.2
C34 C35 C36 . 120.0(3)
C34 C35 H35 . 120.0
C36 C35 H35 . 120.0
C35 C36 C31 . 120.8(3)
C35 C36 H36 . 119.6
C31 C36 H36 . 119.6
C42 C41 C46 . 117.8(2)
C42 C41 P2 . 118.50(18)
C46 C41 P2 . 123.68(18)
C43 C42 C41 . 121.2(2)
C43 C42 H42 . 119.4
C41 C42 H42 . 119.4
C44 C43 C42 . 120.3(3)
C44 C43 H43 . 119.8
C42 C43 H43 . 119.8
C43 C44 C45 . 119.2(3)
C43 C44 H44 . 120.4
C45 C44 H44 . 120.4
C44 C45 C46 . 120.8(3)
C44 C45 H45 . 119.6
C46 C45 H45 . 119.6
C45 C46 C41 . 120.7(3)
C45 C46 H46 . 119.6
C41 C46 H46 . 119.6

loop_
_geom_bond_atom_site_label_1
_geom_bond_atom_site_label_2
_geom_bond_site_symmetry_2
_geom_bond_distance
I1 Cu1 . 2.7412(4)
Cu1 P1 . 2.2681(6)
Cu1 P2 . 2.2813(6)
Cu1 S1 . 2.3457(6)
S1 C1 . 1.719(2)
P1 C21 . 1.829(2)
P1 C11 . 1.832(2)
P1 C27 . 1.844(2)
P2 C41 . 1.827(2)
P2 C31 . 1.834(2)
P2 C28 . 1.852(2)
N1 C1 . 1.337(3)
N1 C2 . 1.459(3)
N1 H1 . 0.8800
N2 C1 . 1.333(3)
N2 C4 . 1.458(3)
N2 H2 . 0.8800
C2 C3 . 1.507(4)
C2 H2A . 0.9900
C2 H2B . 0.9900
C3 H3A . 0.9800
C3 H3B . 0.9800
C3 H3C . 0.9800
C4 C5 . 1.514(3)
C4 H4A . 0.9900
C4 H4B . 0.9900
C5 H5A . 0.9800
C5 H5B . 0.9800
C5 H5C . 0.9800
C11 C12 . 1.393(3)
C11 C16 . 1.399(3)
C12 C13 . 1.399(3)
C12 H12 . 0.9500
C13 C14 . 1.382(4)
C13 H13 . 0.9500
C14 C15 . 1.389(4)
C14 H14 . 0.9500
C15 C16 . 1.390(3)
C15 H15 . 0.9500
C16 H16 . 0.9500
C21 C26 . 1.394(3)
C21 C22 . 1.398(4)
C22 C23 . 1.399(4)
C22 H22 . 0.9500
C23 C24 . 1.380(4)
C23 H23 . 0.9500
C24 C25 . 1.389(4)
C24 H24 . 0.9500
C25 C26 . 1.384(4)
C25 H25 . 0.9500
C26 H26 . 0.9500
C27 C28 3_665 1.530(3)
C27 H27A . 0.9900
C27 H27B . 0.9900
C28 C27 3_665 1.530(3)
C28 H28A . 0.9900
C28 H28B . 0.9900
C31 C32 . 1.391(4)
C31 C36 . 1.394(4)
C32 C33 . 1.391(4)
C32 H32 . 0.9500
C33 C34 . 1.371(5)
C33 H33 . 0.9500
C34 C35 . 1.381(5)
C34 H34 . 0.9500
C35 C36 . 1.389(4)
C35 H35 . 0.9500
C36 H36 . 0.9500
C41 C42 . 1.389(3)
C41 C46 . 1.393(3)
C42 C43 . 1.384(4)
C42 H42 . 0.9500
C43 C44 . 1.374(4)
C43 H43 . 0.9500
C44 C45 . 1.378(5)
C44 H44 . 0.9500
C45 C46 . 1.381(4)
C45 H45 . 0.9500
C46 H46 . 0.9500

loop_
_geom_hbond_atom_site_label_D
_geom_hbond_atom_site_label_H
_geom_hbond_atom_site_label_A
_geom_hbond_site_symmetry_A
_geom_hbond_distance_DH
_geom_hbond_distance_HA
_geom_hbond_distance_DA
_geom_hbond_angle_DHA
N1 H1 I1 2_655 0.88 2.80 3.622(2) 156
N2 H2 I1 . 0.88 2.70 3.5517(19) 162

loop_
_geom_torsion_atom_site_label_1
_geom_torsion_atom_site_label_2
_geom_torsion_atom_site_label_3
_geom_torsion_atom_site_label_4
_geom_torsion_site_symmetry_4
_geom_torsion
C4 N2 C1 N1 . -7.2(3)
C4 N2 C1 S1 . 173.37(18)
C2 N1 C1 N2 . 174.1(2)
C2 N1 C1 S1 . -6.5(3)
Cu1 S1 C1 N2 . -33.6(2)
Cu1 S1 C1 N1 . 146.99(17)
C1 N1 C2 C3 . -90.6(3)
C1 N2 C4 C5 . -176.4(2)
C21 P1 C11 C12 . -123.32(18)
C27 P1 C11 C12 . 132.67(18)
Cu1 P1 C11 C12 . -0.9(2)
C21 P1 C11 C16 . 54.8(2)
C27 P1 C11 C16 . -49.2(2)
Cu1 P1 C11 C16 . 177.20(16)
C16 C11 C12 C13 . -0.7(3)
P1 C11 C12 C13 . 177.45(17)
C11 C12 C13 C14 . -0.1(3)
C12 C13 C14 C15 . 0.8(4)
C13 C14 C15 C16 . -0.7(4)
C14 C15 C16 C11 . -0.1(4)
C12 C11 C16 C15 . 0.8(3)
P1 C11 C16 C15 . -177.35(18)
C11 P1 C21 C26 . 56.7(2)
C27 P1 C21 C26 . 162.44(19)
Cu1 P1 C21 C26 . -68.06(19)
C11 P1 C21 C22 . -127.0(2)
C27 P1 C21 C22 . -21.2(2)
Cu1 P1 C21 C22 . 108.27(19)
C26 C21 C22 C23 . 0.3(4)
P1 C21 C22 C23 . -176.0(2)
C21 C22 C23 C24 . -1.5(4)
C22 C23 C24 C25 . 1.2(4)
C23 C24 C25 C26 . 0.2(4)
C24 C25 C26 C21 . -1.3(4)
C22 C21 C26 C25 . 1.1(4)
P1 C21 C26 C25 . 177.6(2)
C21 P1 C27 C28 3_665 -165.70(16)
C11 P1 C27 C28 3_665 -61.09(18)
Cu1 P1 C27 C28 3_665 69.95(17)
C41 P2 C28 C27 3_665 66.78(16)
C31 P2 C28 C27 3_665 173.40(15)
Cu1 P2 C28 C27 3_665 -60.70(15)
C41 P2 C31 C32 . -20.2(2)
C28 P2 C31 C32 . -125.7(2)
Cu1 P2 C31 C32 . 112.8(2)
C41 P2 C31 C36 . 161.93(18)
C28 P2 C31 C36 . 56.5(2)
Cu1 P2 C31 C36 . -65.11(19)
C36 C31 C32 C33 . -1.1(4)
P2 C31 C32 C33 . -178.9(3)
C31 C32 C33 C34 . -0.4(5)
C32 C33 C34 C35 . 0.8(5)
C33 C34 C35 C36 . 0.3(4)
C34 C35 C36 C31 . -1.9(4)
C32 C31 C36 C35 . 2.2(4)
P2 C31 C36 C35 . -179.84(19)
C31 P2 C41 C42 . 114.9(2)
C28 P2 C41 C42 . -139.1(2)
Cu1 P2 C41 C42 . -17.1(2)
C31 P2 C41 C46 . -67.9(2)
C28 P2 C41 C46 . 38.1(3)
Cu1 P2 C41 C46 . 160.1(2)
C46 C41 C42 C43 . -0.4(4)
P2 C41 C42 C43 . 177.0(2)
C41 C42 C43 C44 . -0.7(5)
C42 C43 C44 C45 . 1.1(5)
C43 C44 C45 C46 . -0.4(6)
C44 C45 C46 C41 . -0.7(6)
C42 C41 C46 C45 . 1.1(5)
P2 C41 C46 C45 . -176.2(3)

_cod_database_fobs_code 2241003
